data_7030819
loop_
_publ_author_name
'Leich, Valeri'
'Lamberts, Kevin'
'Spaniol, Thomas P.'
'Okuda, Jun'

_publ_section_title
;
 Crown ether adducts of light alkali metal triphenylsilyls: synthesis,
 structure and hydrosilylation catalysis.
;
_journal_issue 38
_journal_name_full 'Dalton transactions (Cambridge, England : 2003)'
_journal_page_first 14315
_journal_page_last 14321
_journal_paper_doi 10.1039/c4dt00916a
_journal_volume 43
_journal_year 2014
_chemical_formula_moiety 'C28 H35 Na O5 Si, 0.5 (C4 H8 O)'
_chemical_formula_sum 'C30 H39 Na O5.5 Si'
_chemical_formula_weight 538.69
_chemical_name_systematic
;
 ?
;
_space_group_crystal_system trigonal
_space_group_IT_number 147
_space_group_name_Hall '-P 3'
_space_group_name_H-M_alt 'P -3'
_symmetry_space_group_name_Hall '-P 3'
_symmetry_space_group_name_H-M 'P -3'
_atom_sites_solution_hydrogens geom
_audit_creation_method SHELXL-2013
_cell_angle_alpha 90
_cell_angle_beta 90
_cell_angle_gamma 120
_cell_formula_units_Z 2
_cell_length_a 12.858(5)
_cell_length_b 12.858(5)
_cell_length_c 10.756(5)
_cell_measurement_temperature 220(2)
_cell_volume 1540.0(11)
_computing_structure_refinement 'SHELXL-2013 (Sheldrick, 2013)'
_diffrn_ambient_temperature 220(2)
_diffrn_measured_fraction_theta_full 0.977
_diffrn_measured_fraction_theta_max 1.000
_diffrn_measurement_device_type 'Bruker APEX CCD'
_diffrn_measurement_method 'omega scans'
_diffrn_radiation_monochromator 'multilayer optics'
_diffrn_radiation_source microsource
_diffrn_radiation_type MoK\a
_diffrn_radiation_wavelength 0.71073
_diffrn_reflns_av_R_equivalents 0.0308
_diffrn_reflns_av_unetI/netI 0.0397
_diffrn_reflns_Laue_measured_fraction_full 0.977
_diffrn_reflns_Laue_measured_fraction_max 1.000
_diffrn_reflns_limit_h_max 12
_diffrn_reflns_limit_h_min -15
_diffrn_reflns_limit_k_max 15
_diffrn_reflns_limit_k_min -9
_diffrn_reflns_limit_l_max 12
_diffrn_reflns_limit_l_min -10
_diffrn_reflns_number 4593
_diffrn_reflns_point_group_measured_fraction_full 0.977
_diffrn_reflns_point_group_measured_fraction_max 1.000
_diffrn_reflns_theta_full 25.242
_diffrn_reflns_theta_max 24.993
_diffrn_reflns_theta_min 1.829
_exptl_absorpt_coefficient_mu 0.126
_exptl_absorpt_correction_T_max 0.7452
_exptl_absorpt_correction_T_min 0.6787
_exptl_absorpt_correction_type multi-scan
_exptl_absorpt_process_details SADABS
_exptl_crystal_colour yellow
_exptl_crystal_density_diffrn 1.162
_exptl_crystal_description block
_exptl_crystal_F_000 576
_exptl_crystal_size_max 0.400
_exptl_crystal_size_mid 0.250
_exptl_crystal_size_min 0.230
_refine_diff_density_max 0.450
_refine_diff_density_min -0.436
_refine_diff_density_rms 0.056
_refine_ls_extinction_method none
_refine_ls_goodness_of_fit_ref 1.005
_refine_ls_hydrogen_treatment constr
_refine_ls_matrix_type full
_refine_ls_number_parameters 123
_refine_ls_number_reflns 1817
_refine_ls_number_restraints 76
_refine_ls_restrained_S_all 0.986
_refine_ls_R_factor_all 0.1661
_refine_ls_R_factor_gt 0.1155
_refine_ls_shift/su_max 0.047
_refine_ls_shift/su_mean 0.004
_refine_ls_structure_factor_coef Fsqd
_refine_ls_weighting_details
;
 w=1/[\s^2^(Fo^2^)+(0.0100P)^2^+4.0000P]
 where P=(Fo^2^+2Fc^2^)/3
;
_refine_ls_weighting_scheme calc
_refine_ls_wR_factor_gt 0.1900
_refine_ls_wR_factor_ref 0.2141
_reflns_Friedel_coverage 0.000
_reflns_number_gt 1052
_reflns_number_total 1817
_reflns_threshold_expression 'I > 2\s(I)'
_cod_data_source_file c4dt00916a2.cif
_cod_data_source_block 3beta
_cod_depositor_comments 'Adding full bibliography for 7030818--7030820.cif.'
_cod_original_cell_volume 1540.1(14)
_cod_original_formula_sum 'C30 H39 Na O5.50 Si'
_cod_database_code 7030819
_shelx_space_group_comment
;
The symmetry employed for this shelxl refinement is uniquely defined
by the following loop, which should always be used as a source of
symmetry information in preference to the above space-group names.
They are only intended as comments.
;
_shelx_estimated_absorpt_t_min 0.951
_shelx_estimated_absorpt_t_max 0.971
_shelxl_version_number 2013-2

loop_
_space_group_symop_operation_xyz
'x, y, z'
'-y, x-y, z'
'-x+y, -x, z'
'-x, -y, -z'
'y, -x+y, -z'
'x-y, x, -z'

loop_
_atom_site_label
_atom_site_type_symbol
_atom_site_fract_x
_atom_site_fract_y
_atom_site_fract_z
_atom_site_U_iso_or_equiv
_atom_site_adp_type
_atom_site_occupancy
_atom_site_site_symmetry_order
_atom_site_calc_flag
_atom_site_refinement_flags_posn
_atom_site_refinement_flags_adp
_atom_site_refinement_flags_occupancy
_atom_site_disorder_assembly
_atom_site_disorder_group
Si1 Si 0.3333 0.6667 0.2608(2) 0.0855(9) Uani 1 3 d S T P A .
C11 C 0.4824(6) 0.7744(5) 0.1814(5) 0.0825(16) Uani 1 1 d . . . . .
C12 C 0.5855(6) 0.7864(5) 0.2308(6) 0.0918(18) Uani 1 1 d . . . . .
H12 H 0.5795 0.7403 0.3012 0.110 Uiso 1 1 calc R U . . .
C13 C 0.6985(6) 0.8628(6) 0.1829(7) 0.105(2) Uani 1 1 d . . . . .
H13 H 0.7663 0.8650 0.2184 0.126 Uiso 1 1 calc R U . . .
C14 C 0.5000(7) 0.8495(7) 0.0811(6) 0.129(3) Uani 1 1 d . . . . .
H14 H 0.4326 0.8471 0.0440 0.155 Uiso 1 1 calc R U . . .
C15 C 0.7116(8) 0.9345(6) 0.0848(7) 0.119(2) Uani 1 1 d . . . . .
H15 H 0.7882 0.9881 0.0531 0.142 Uiso 1 1 calc R U . . .
C16 C 0.6125(8) 0.9276(8) 0.0336(7) 0.149(4) Uani 1 1 d . . . . .
H16 H 0.6201 0.9764 -0.0349 0.178 Uiso 1 1 calc R U . . .
Na1 Na 0.3333 0.6667 0.5381(3) 0.0742(10) Uani 1 3 d DS T P . .
O1 O 0.2913(11) 0.8310(8) 0.6026(15) 0.175(3) Uiso 0.3333 1 d D U P A -1
O2 O 0.5111(8) 0.8366(11) 0.6472(14) 0.175(3) Uiso 0.3333 1 d D U P A -1
O3 O 0.5061(8) 0.6303(10) 0.5785(14) 0.175(3) Uiso 0.3333 1 d D U P A -1
O4 O 0.2437(9) 0.4804(9) 0.6721(13) 0.175(3) Uiso 0.3333 1 d D U P A -1
O5 O 0.1302(8) 0.6080(11) 0.6293(15) 0.175(3) Uiso 0.3333 1 d D U P A -1
C1 C 0.4056(15) 0.9320(8) 0.6405(19) 0.175(3) Uiso 0.3333 1 d D U P A -1
H1A H 0.3932 0.9944 0.6780 0.210 Uiso 0.3333 1 calc R U P A -1
H1B H 0.4581 0.9664 0.5680 0.210 Uiso 0.3333 1 calc R U P A -1
C3 C 0.6096(7) 0.8129(13) 0.635(2) 0.175(3) Uiso 0.3333 1 d D U P A -1
H3A H 0.6812 0.8735 0.6787 0.210 Uiso 0.3333 1 calc R U P A -1
H3B H 0.6297 0.8112 0.5473 0.210 Uiso 0.3333 1 calc R U P A -1
C5 C 0.4533(12) 0.5068(14) 0.6200(19) 0.175(3) Uiso 0.3333 1 d D U P A -1
H5A H 0.5130 0.5011 0.6715 0.210 Uiso 0.3333 1 calc R U P A -1
H5B H 0.4403 0.4570 0.5462 0.210 Uiso 0.3333 1 calc R U P A -1
C7 C 0.1179(9) 0.4108(8) 0.6380(17) 0.175(3) Uiso 0.3333 1 d D U P A -1
H7A H 0.0760 0.3307 0.6757 0.210 Uiso 0.3333 1 calc R U P A -1
H7B H 0.1040 0.4062 0.5481 0.210 Uiso 0.3333 1 calc R U P A -1
C9 C 0.1105(10) 0.7079(14) 0.6058(18) 0.175(3) Uiso 0.3333 1 d D U P A -1
H9A H 0.0294 0.6909 0.6271 0.210 Uiso 0.3333 1 calc R U P A -1
H9B H 0.1323 0.7403 0.5214 0.210 Uiso 0.3333 1 calc R U P A -1
C2 C 0.4626(14) 0.8885(12) 0.7330(14) 0.175(3) Uiso 0.3333 1 d D U P A -1
H2A H 0.5258 0.9546 0.7812 0.210 Uiso 0.3333 1 calc R U P A -1
H2B H 0.4034 0.8283 0.7896 0.210 Uiso 0.3333 1 calc R U P A -1
C4 C 0.5610(12) 0.6916(16) 0.6939(15) 0.175(3) Uiso 0.3333 1 d D U P A -1
H4A H 0.6239 0.6759 0.7236 0.210 Uiso 0.3333 1 calc R U P A -1
H4B H 0.5026 0.6763 0.7599 0.210 Uiso 0.3333 1 calc R U P A -1
C6 C 0.3378(13) 0.4513(15) 0.692(2) 0.175(3) Uiso 0.3333 1 d D U P A -1
H6A H 0.3004 0.3643 0.6801 0.210 Uiso 0.3333 1 calc R U P A -1
H6B H 0.3599 0.4669 0.7796 0.210 Uiso 0.3333 1 calc R U P A -1
C8 C 0.0946(12) 0.5006(13) 0.7024(18) 0.175(3) Uiso 0.3333 1 d D U P A -1
H8A H 0.0087 0.4629 0.7213 0.210 Uiso 0.3333 1 calc R U P A -1
H8B H 0.1384 0.5234 0.7814 0.210 Uiso 0.3333 1 calc R U P A -1
C10 C 0.2031(15) 0.7817(16) 0.7017(15) 0.175(3) Uiso 0.3333 1 d D U P A -1
H10A H 0.1886 0.8411 0.7431 0.210 Uiso 0.3333 1 calc R U P A -1
H10B H 0.2184 0.7341 0.7623 0.210 Uiso 0.3333 1 calc R U P A -1
O6 O 0.1002(12) 0.0055(15) 0.484(2) 0.184(9) Uiso 0.1667 1 d D U P B -1
C17 C -0.0085(10) -0.083(2) 0.4278(18) 0.184(9) Uiso 0.1667 1 d D U P B -1
H17A H -0.0094 -0.1596 0.4234 0.220 Uiso 0.1667 1 calc R U P B -1
H17B H -0.0143 -0.0586 0.3430 0.220 Uiso 0.1667 1 calc R U P B -1
C18 C -0.1130(11) -0.098(2) 0.5035(16) 0.184(9) Uiso 0.1667 1 d D U P B -1
H18A H -0.1619 -0.0730 0.4558 0.220 Uiso 0.1667 1 calc R U P B -1
H18B H -0.1638 -0.1817 0.5290 0.220 Uiso 0.1667 1 calc R U P B -1
C19 C -0.0583(15) -0.018(2) 0.6146(14) 0.184(9) Uiso 0.1667 1 d D U P B -1
H19A H -0.1042 0.0200 0.6407 0.220 Uiso 0.1667 1 calc R U P B -1
H19B H -0.0492 -0.0616 0.6849 0.220 Uiso 0.1667 1 calc R U P B -1
C20 C 0.0603(13) 0.0698(15) 0.558(2) 0.184(9) Uiso 0.1667 1 d D U P B -1
H20A H 0.0516 0.1281 0.5072 0.220 Uiso 0.1667 1 calc R U P B -1
H20B H 0.1190 0.1134 0.6239 0.220 Uiso 0.1667 1 calc R U P B -1

loop_
_atom_site_aniso_label
_atom_site_aniso_U_11
_atom_site_aniso_U_22
_atom_site_aniso_U_33
_atom_site_aniso_U_23
_atom_site_aniso_U_13
_atom_site_aniso_U_12
Si1 0.1049(14) 0.1049(14) 0.0467(13) 0.000 0.000 0.0524(7)
C11 0.102(4) 0.091(4) 0.058(3) -0.002(3) -0.005(3) 0.050(4)
C12 0.112(5) 0.074(4) 0.089(4) 0.001(3) -0.002(4) 0.046(4)
C13 0.102(5) 0.091(5) 0.123(6) -0.008(4) -0.002(4) 0.050(4)
C14 0.114(6) 0.189(8) 0.093(5) 0.060(5) 0.018(4) 0.082(6)
C15 0.124(7) 0.092(5) 0.134(6) 0.011(5) 0.041(5) 0.050(5)
C16 0.145(8) 0.195(9) 0.123(6) 0.079(6) 0.046(6) 0.098(7)
Na1 0.0846(15) 0.0846(15) 0.0534(18) 0.000 0.000 0.0423(8)

loop_
_atom_type_symbol
_atom_type_description
_atom_type_scat_dispersion_real
_atom_type_scat_dispersion_imag
_atom_type_scat_source
C C 0.0033 0.0016 'International Tables Vol C Tables 4.2.6.8 and 6.1.1.4'
H H 0.0000 0.0000 'International Tables Vol C Tables 4.2.6.8 and 6.1.1.4'
O O 0.0106 0.0060 'International Tables Vol C Tables 4.2.6.8 and 6.1.1.4'
Na Na 0.0362 0.0249 'International Tables Vol C Tables 4.2.6.8 and 6.1.1.4'
Si Si 0.0817 0.0704 'International Tables Vol C Tables 4.2.6.8 and 6.1.1.4'

loop_
_geom_angle_atom_site_label_1
_geom_angle_atom_site_label_2
_geom_angle_atom_site_label_3
_geom_angle
_geom_angle_site_symmetry_1
_geom_angle_site_symmetry_3
C11 Si1 C11 101.7(2) 2_665 .
C11 Si1 C11 101.7(2) 2_665 3_565
C11 Si1 C11 101.7(2) . 3_565
C11 Si1 Na1 116.47(17) 2_665 .
C11 Si1 Na1 116.47(17) . .
C11 Si1 Na1 116.47(17) 3_565 .
C12 C11 C14 114.4(6) . .
C12 C11 Si1 118.3(4) . .
C14 C11 Si1 127.2(5) . .
C11 C12 C13 123.5(6) . .
C15 C13 C12 120.2(7) . .
C16 C14 C11 122.6(7) . .
C16 C15 C13 118.8(7) . .
C15 C16 C14 120.6(7) . .
O5 Na1 O3 138.7(5) . .
O5 Na1 O2 115.5(5) . .
O3 Na1 O2 65.2(4) . .
O5 Na1 O4 65.3(4) . .
O3 Na1 O4 75.7(3) . .
O2 Na1 O4 110.0(5) . .
O5 Na1 O1 61.4(4) . .
O3 Na1 O1 133.1(4) . .
O2 Na1 O1 68.2(4) . .
O4 Na1 O1 116.7(5) . .
O5 Na1 Si1 112.9(4) . .
O3 Na1 Si1 99.9(3) . .
O2 Na1 Si1 117.7(4) . .
O4 Na1 Si1 124.8(4) . .
O1 Na1 Si1 106.0(4) . .
C1 O1 C10 113.9(16) . .
C1 O1 Na1 106.3(4) . .
C10 O1 Na1 106.5(4) . .
C3 O2 C2 141.0(12) . .
C3 O2 Na1 106.4(4) . .
C2 O2 Na1 106.4(4) . .
C5 O3 C4 99.6(15) . .
C5 O3 Na1 106.4(4) . .
C4 O3 Na1 106.3(4) . .
C6 O4 C7 133.9(14) . .
C6 O4 Na1 106.5(4) . .
C7 O4 Na1 106.3(4) . .
C9 O5 C8 145.7(10) . .
C9 O5 Na1 106.3(4) . .
C8 O5 Na1 106.4(4) . .
O1 C1 C2 108.6(11) . .
O2 C3 C4 103.1(12) . .
O3 C5 C6 119.3(9) . .
O4 C7 C8 89.9(10) . .
O5 C9 C10 90.4(12) . .
O2 C2 C1 98.7(10) . .
O3 C4 C3 92.3(10) . .
O4 C6 C5 123.9(5) . .
O5 C8 C7 113.2(10) . .
O1 C10 C9 88.4(10) . .
C17 O6 C20 102.0(16) . .
O6 C17 C18 109.5(12) . .
C19 C18 C17 105.1(10) . .
C20 C19 C18 98.4(12) . .
O6 C20 C19 108.4(16) . .

loop_
_geom_bond_atom_site_label_1
_geom_bond_atom_site_label_2
_geom_bond_distance
_geom_bond_site_symmetry_2
Si1 C11 1.915(6) 2_665
Si1 C11 1.915(6) .
Si1 C11 1.915(6) 3_565
Si1 Na1 2.982(4) .
C11 C12 1.363(8) .
C11 C14 1.390(8) .
C12 C13 1.384(8) .
C13 C15 1.355(9) .
C14 C16 1.382(10) .
C15 C16 1.349(10) .
Na1 O5 2.526(6) .
Na1 O3 2.526(6) .
Na1 O2 2.527(6) .
Na1 O4 2.527(6) .
Na1 O1 2.527(6) .
O1 C1 1.4501(12) .
O1 C10 1.4502(11) .
O2 C3 1.4499(12) .
O2 C2 1.4499(11) .
O3 C5 1.4499(11) .
O3 C4 1.4502(12) .
O4 C6 1.4496(12) .
O4 C7 1.4500(12) .
O5 C9 1.4499(12) .
O5 C8 1.4499(11) .
C1 C2 1.4999(11) .
C3 C4 1.4999(11) .
C5 C6 1.4998(11) .
C7 C8 1.5002(11) .
C9 C10 1.5001(11) .
O6 C17 1.4200(7) .
O6 C20 1.4200(7) .
C17 C18 1.5000(7) .
C18 C19 1.5000(7) .
C19 C20 1.5000(7) .
